data_7720126
loop_
_publ_author_name
'Buth, Julian'
'Vishnevskiy, Yury V.'
'Lamm, Jan-Hendrik'
'Neumann, Beate'
'Stammler, Hans-Georg'
'Mitzel, Norbert W.'

_publ_section_title
;
 Tuning reactivity through implementation of the HSAB concept in oxygen-
 and sulphur-bridged Al/P and Ga/P FLPs.
;
_journal_issue 6
_journal_name_full 'Dalton transactions (Cambridge, England : 2003)'
_journal_page_first 2691
_journal_page_last 2701
_journal_paper_doi 10.1039/d6dt00151c
_journal_volume 55
_journal_year 2026
_chemical_formula_moiety 'C22 H56 Ga O2 P S2 Si4'
_chemical_formula_sum 'C22 H56 Ga O2 P S2 Si4'
_chemical_formula_weight 629.859
_space_group_crystal_system monoclinic
_space_group_IT_number 14
_space_group_name_Hall '-P 2yn'
_space_group_name_H-M_alt 'P 1 21/n 1'
_symmetry_Int_Tables_number 14
_atom_sites_solution_primary dual
_audit_creation_date 2024-06-26
_audit_creation_method
;
Olex2 1.5-alpha
(compiled 2024.02.16 svn.r378c4104 for OlexSys, GUI svn.r6928)
;
_audit_update_record
;
2025-11-17 deposited with the CCDC.	2026-01-21 downloaded from the CCDC.
;
_cell_angle_alpha 90
_cell_angle_beta 97.744(2)
_cell_angle_gamma 90
_cell_formula_units_Z 4
_cell_length_a 16.9878(5)
_cell_length_b 11.5830(3)
_cell_length_c 17.3586(4)
_cell_measurement_reflns_used 27052
_cell_measurement_temperature 100.0(1)
_cell_measurement_theta_max 34.5130
_cell_measurement_theta_min 3.6530
_cell_volume 3384.50(15)
_computing_cell_refinement 'CrysAlisPro 1.171.43.127a (Rigaku OD, 2024)'
_computing_data_collection 'CrysAlisPro system (CCD 43.127a 64-bit (release 16-06-2024))'
_computing_data_reduction 'CrysAlisPro 1.171.43.127a (Rigaku OD, 2024)'
_computing_molecular_graphics 'Olex2 1.5-alpha (Dolomanov et al., 2009)'
_computing_publication_material 'Olex2 1.5-alpha (Dolomanov et al., 2009)'
_computing_structure_refinement 'olex2.refine 1.5-alpha (Bourhis et al., 2015)'
_computing_structure_solution 'SHELXT 2018/2 (Sheldrick, 2018)'
_diffrn_ambient_environment N~2~
_diffrn_ambient_temperature 100.0(1)
_diffrn_detector 'CCD plate'
_diffrn_detector_area_resol_mean 5.1773
_diffrn_detector_type Atlas
_diffrn_measured_fraction_theta_full 0.9972
_diffrn_measured_fraction_theta_max 0.9983
_diffrn_measurement_details
;
List of Runs (angles in degrees, time in seconds):

  # Type    Start    End  Width  t~exp~   \w     \q     \k     \f   Frames
#--------------------------------------------------------------------------
  1  \w    -53.00  48.00   1.00    7.50    --  -23.64  62.00 -68.00  101
  2  \w    -91.00 -10.00   1.00    7.50    --  -23.64 -62.00 153.00   81
  3  \w    -43.00  53.00   1.00    7.50    --   23.80 -62.00 153.00   96
  4  \w      1.00  96.00   1.00    7.50    --   23.80  62.00 -68.00   95
  5  \w    -42.00   3.00   1.00    7.50    --  -23.64 -77.00  60.00   45
  6  \w    -99.00 -29.00   1.00    7.50    --  -23.64 153.00  14.51   70
  7  \w    -98.00   1.00   1.00    7.50    --  -23.64 -38.00   0.00   99
  8  \w     30.00  99.00   1.00    7.50    --   23.80-153.00  95.92   69
  9  \w    -13.00  86.00   1.00    7.50    --   23.80  19.00 -60.00   99
 10  \w     -5.00  42.00   1.00    7.50    --   23.80  77.00  30.00   47
;
_diffrn_measurement_device 'four-circle diffractometer'
_diffrn_measurement_device_type 'SuperNova, Single source at offset/far, Atlas'
_diffrn_measurement_method '\w scans'
_diffrn_orient_matrix_type 'CrysAlisPro convention (1999,Acta A55,543-557)'
_diffrn_orient_matrix_UB_11 -0.0328411000
_diffrn_orient_matrix_UB_12 0.0275403000
_diffrn_orient_matrix_UB_13 -0.0221198000
_diffrn_orient_matrix_UB_21 0.0263810000
_diffrn_orient_matrix_UB_22 0.0321573000
_diffrn_orient_matrix_UB_23 -0.0200987000
_diffrn_orient_matrix_UB_31 -0.0012995000
_diffrn_orient_matrix_UB_32 -0.0442573000
_diffrn_orient_matrix_UB_33 -0.0283872000
_diffrn_radiation_monochromator mirror
_diffrn_radiation_probe x-ray
_diffrn_radiation_type 'Mo K\a'
_diffrn_radiation_wavelength 0.71073
_diffrn_reflns_av_R_equivalents 0.0567
_diffrn_reflns_av_unetI/netI 0.0427
_diffrn_reflns_Laue_measured_fraction_full 0.9972
_diffrn_reflns_Laue_measured_fraction_max 0.9983
_diffrn_reflns_limit_h_max 26
_diffrn_reflns_limit_h_min -26
_diffrn_reflns_limit_k_max 18
_diffrn_reflns_limit_k_min -17
_diffrn_reflns_limit_l_max 27
_diffrn_reflns_limit_l_min -28
_diffrn_reflns_number 96998
_diffrn_reflns_point_group_measured_fraction_full 0.9972
_diffrn_reflns_point_group_measured_fraction_max 0.9983
_diffrn_reflns_theta_full 25.2417
_diffrn_reflns_theta_max 30.03
_diffrn_reflns_theta_min 3.31
_diffrn_source 'micro-focus sealed X-ray tube'
_diffrn_source_type 'SuperNova (Mo) X-ray Source'
_exptl_absorpt_coefficient_mu 1.143
_exptl_absorpt_correction_T_max 1.000
_exptl_absorpt_correction_T_min 0.691
_exptl_absorpt_correction_type gaussian
_exptl_absorpt_process_details
;
CrysAlisPro 1.171.43.127a (Rigaku Oxford Diffraction, 2024)
Numerical absorption correction based on gaussian integration over
a multifaceted crystal model
Empirical absorption correction using spherical harmonics,
implemented in SCALE3 ABSPACK scaling algorithm.
;
_exptl_crystal_colour 'clear colourless'
_exptl_crystal_colour_lustre clear
_exptl_crystal_colour_primary colourless
_exptl_crystal_density_diffrn 1.236
_exptl_crystal_description block
_exptl_crystal_F_000 1356.309
_exptl_crystal_size_max 0.25
_exptl_crystal_size_mid 0.17
_exptl_crystal_size_min 0.09
_refine_diff_density_max 0.5482
_refine_diff_density_min -0.3399
_refine_diff_density_rms 0.0829
_refine_ls_d_res_high 0.7100
_refine_ls_d_res_low 6.1587
_refine_ls_goodness_of_fit_ref 1.0452
_refine_ls_hydrogen_treatment constr
_refine_ls_matrix_type full
_refine_ls_number_constraints 56
_refine_ls_number_parameters 457
_refine_ls_number_reflns 9897
_refine_ls_number_restraints 0
_refine_ls_restrained_S_all 1.0452
_refine_ls_R_factor_all 0.0322
_refine_ls_R_factor_gt 0.0232
_refine_ls_shift/su_max -0.0004
_refine_ls_shift/su_mean 0.0001
_refine_ls_structure_factor_coef Fsqd
_refine_ls_weighting_details 'w=1/[\s^2^(Fo^2^)+(0.0134P)^2^+0.5616P] where P=(Fo^2^+2Fc^2^)/3'
_refine_ls_weighting_scheme calc
_refine_ls_wR_factor_gt 0.0428
_refine_ls_wR_factor_ref 0.0462
_reflns_Friedel_coverage 0.0
_reflns_limit_h_max 15
_reflns_limit_h_min -23
_reflns_limit_k_max 16
_reflns_limit_k_min 0
_reflns_limit_l_max 24
_reflns_limit_l_min -15
_reflns_number_gt 8435
_reflns_number_total 9897
_reflns_threshold_expression I>=2u(I)
_cod_data_source_file d6dt00151c3.cif
_cod_data_source_block GaSPxSO2
_cod_database_code 7720126
_chemical_oxdiff_formula 'C22 H56 Ga O2 P S2 Si4'
_olex2_refinement_description
;
1. Fixed Uiso
 At 1.2 times of:
  All C(H) groups
 At 1.5 times of:
  All C(H,H,H) groups
;
_olex2_refine_details
;
Refinement using NoSpherA2, an implementation of
NOn-SPHERical Atom-form-factors in Olex2.
Please cite:
F. Kleemiss et al. Chem. Sci. DOI 10.1039/D0SC05526C - 2021
NoSpherA2 implementation of HAR makes use of
tailor-made aspherical atomic form factors calculated
on-the-fly from a Hirshfeld-partitioned electron density (ED) - not from
spherical-atom form factors.

The ED is calculated from a gaussian basis set single determinant SCF
wavefunction - either Hartree-Fock or DFT using selected funtionals
 - for a fragment of the crystal.
This fragment can be embedded in an electrostatic crystal field by employing cluster charges
or modelled using implicit solvation models, depending on the software used.
The following options were used:
   SOFTWARE:       ORCA 5.0
   PARTITIONING:   NoSpherA2
   INT ACCURACY:   Normal
   METHOD:         R2SCAN
   BASIS SET:      def2-TZVPP
   CHARGE:         0
   MULTIPLICITY:   1
   DATE:           2024-06-26_11-49-18
;
_olex2_date_sample_data_collection 2024-06-25
_olex2_submission_special_instructions 'No special instructions were received'
_oxdiff_exptl_absorpt_empirical_details
;
Empirical correction (ABSPACK) includes:
- Absorption correction using spherical harmonics
- Frame scaling
- Detector area scaling
;
_oxdiff_exptl_absorpt_empirical_full_max 1.267
_oxdiff_exptl_absorpt_empirical_full_min 0.795

loop_
_space_group_symop_id
_space_group_symop_operation_xyz
1 x,y,z
2 -x+1/2,y+1/2,-z+1/2
3 -x,-y,-z
4 x-1/2,-y-1/2,z-1/2

loop_
_atom_site_label
_atom_site_type_symbol
_atom_site_fract_x
_atom_site_fract_y
_atom_site_fract_z
_atom_site_U_iso_or_equiv
_atom_site_adp_type
_atom_site_occupancy
_atom_site_refinement_flags_posn
Ga1 Ga 0.767635(7) 0.725865(10) 0.532504(6) 0.00934(3) Uani 1.000000 .
S1 S 0.642215(17) 0.62028(2) 0.529575(15) 0.01340(6) Uani 1.000000 .
S2 S 0.665178(18) 0.87287(2) 0.635430(15) 0.01447(6) Uani 1.000000 .
P1 P 0.583379(18) 0.71672(3) 0.599087(16) 0.01276(6) Uani 1.000000 .
Si1 Si 0.820608(19) 0.96379(3) 0.453282(17) 0.01263(6) Uani 1.000000 .
Si2 Si 0.75019(2) 0.75842(3) 0.344926(16) 0.01214(6) Uani 1.000000 .
Si3 Si 0.92409(2) 0.66164(3) 0.659357(18) 0.01579(7) Uani 1.000000 .
Si4 Si 0.83848(2) 0.46198(3) 0.550968(17) 0.01334(6) Uani 1.000000 .
O1 O 0.74254(5) 0.81197(7) 0.62365(4) 0.01415(16) Uani 1.000000 .
O2 O 0.64151(5) 0.95851(7) 0.57436(5) 0.02100(18) Uani 1.000000 .
C1 C 0.75444(7) 0.83301(9) 0.44178(6) 0.0107(2) Uani 1.000000 .
H1 H 0.6943(7) 0.8669(11) 0.4433(6) 0.0129(2) Uiso 1.000000 R
C2 C 0.77776(9) 1.08669(11) 0.39050(8) 0.0234(3) Uani 1.000000 .
H2A H 0.7671(9) 1.0669(13) 0.3295(8) 0.0352(4) Uiso 1.000000 R
H2B H 0.8167(9) 1.1615(13) 0.3975(8) 0.0352(4) Uiso 1.000000 R
H2C H 0.7207(9) 1.1119(13) 0.4064(8) 0.0352(4) Uiso 1.000000 R
C3 C 0.83304(8) 1.02706(12) 0.55378(7) 0.0214(3) Uani 1.000000 .
H3A H 0.7755(9) 1.0638(13) 0.5659(8) 0.0322(4) Uiso 1.000000 R
H3B H 0.8773(9) 1.0922(13) 0.5591(8) 0.0322(4) Uiso 1.000000 R
H3C H 0.8493(9) 0.9657(13) 0.5995(8) 0.0322(4) Uiso 1.000000 R
C4 C 0.92101(8) 0.92849(12) 0.42569(7) 0.0213(3) Uani 1.000000 .
H4A H 0.9476(9) 0.8533(13) 0.4567(8) 0.0319(4) Uiso 1.000000 R
H4B H 0.9614(9) 1.0002(13) 0.4382(8) 0.0319(4) Uiso 1.000000 R
H4C H 0.9184(8) 0.9102(12) 0.3645(8) 0.0319(4) Uiso 1.000000 R
C5 C 0.74332(10) 0.85987(12) 0.25989(7) 0.0249(3) Uani 1.000000 .
H5A H 0.6933(9) 0.9164(13) 0.2585(8) 0.0374(4) Uiso 1.000000 R
H5B H 0.7352(9) 0.8077(13) 0.2064(8) 0.0374(4) Uiso 1.000000 R
H5C H 0.7959(9) 0.9149(13) 0.2594(8) 0.0374(4) Uiso 1.000000 R
C6 C 0.84090(8) 0.66800(11) 0.33882(7) 0.0183(2) Uani 1.000000 .
H6A H 0.8924(9) 0.7207(12) 0.3352(7) 0.0274(4) Uiso 1.000000 R
H6B H 0.8341(8) 0.6132(12) 0.2894(7) 0.0274(4) Uiso 1.000000 R
H6C H 0.8581(8) 0.6130(12) 0.3886(7) 0.0274(4) Uiso 1.000000 R
C7 C 0.65872(8) 0.66560(12) 0.32577(7) 0.0197(3) Uani 1.000000 .
H7A H 0.6581(8) 0.5950(12) 0.3669(8) 0.0296(4) Uiso 1.000000 R
H7B H 0.6526(8) 0.6310(12) 0.2670(8) 0.0296(4) Uiso 1.000000 R
H7C H 0.6043(9) 0.7155(12) 0.3286(8) 0.0296(4) Uiso 1.000000 R
C8 C 0.85951(7) 0.62107(10) 0.56565(6) 0.0131(2) Uani 1.000000 .
H8 H 0.8990(8) 0.6422(11) 0.5205(7) 0.0157(3) Uiso 1.000000 R
C9 C 0.87038(9) 0.68576(15) 0.74514(7) 0.0304(3) Uani 1.000000 .
H9A H 0.8291(10) 0.7587(14) 0.7372(9) 0.0456(5) Uiso 1.000000 R
H9B H 0.9131(10) 0.7023(14) 0.7963(9) 0.0456(5) Uiso 1.000000 R
H9C H 0.8372(10) 0.6083(15) 0.7594(9) 0.0456(5) Uiso 1.000000 R
C10 C 0.98231(9) 0.79406(13) 0.64160(8) 0.0283(3) Uani 1.000000 .
H10A H 1.0189(10) 0.7825(13) 0.5952(9) 0.0425(5) Uiso 1.000000 R
H10B H 1.0205(9) 0.8181(14) 0.6935(8) 0.0425(5) Uiso 1.000000 R
H10C H 0.9458(10) 0.8709(14) 0.6237(8) 0.0425(5) Uiso 1.000000 R
C11 C 1.00189(10) 0.55022(13) 0.69309(9) 0.0344(4) Uani 1.000000 .
H11A H 0.9750(10) 0.4704(15) 0.7098(9) 0.0515(5) Uiso 1.000000 R
H11B H 1.0383(10) 0.5833(14) 0.7447(9) 0.0515(5) Uiso 1.000000 R
H11C H 1.0421(10) 0.5288(15) 0.6489(10) 0.0515(5) Uiso 1.000000 R
C12 C 0.93155(8) 0.37714(12) 0.54220(9) 0.0266(3) Uani 1.000000 .
H12A H 0.9623(9) 0.4114(13) 0.4973(8) 0.0399(4) Uiso 1.000000 R
H12B H 0.9151(9) 0.2875(14) 0.5218(9) 0.0399(4) Uiso 1.000000 R
H12C H 0.9720(9) 0.3745(13) 0.5941(8) 0.0399(4) Uiso 1.000000 R
C13 C 0.78956(9) 0.39747(12) 0.63138(7) 0.0233(3) Uani 1.000000 .
H13A H 0.8222(9) 0.4149(13) 0.6884(8) 0.0350(4) Uiso 1.000000 R
H13B H 0.7852(9) 0.3035(14) 0.6255(8) 0.0350(4) Uiso 1.000000 R
H13C H 0.7301(9) 0.4310(13) 0.6302(8) 0.0350(4) Uiso 1.000000 R
C14 C 0.77408(8) 0.42828(11) 0.45724(7) 0.0187(2) Uani 1.000000 .
H14A H 0.7175(9) 0.4727(12) 0.4494(7) 0.0281(4) Uiso 1.000000 R
H14B H 0.7624(8) 0.3357(13) 0.4559(7) 0.0281(4) Uiso 1.000000 R
H14C H 0.8022(8) 0.4453(12) 0.4067(8) 0.0281(4) Uiso 1.000000 R
C15 C 0.57397(8) 0.63335(11) 0.68949(6) 0.0201(3) Uani 1.000000 .
C16 C 0.65870(9) 0.62356(12) 0.73332(7) 0.0241(3) Uani 1.000000 .
H16A H 0.7005(9) 0.5839(13) 0.6964(8) 0.0361(4) Uiso 1.000000 R
H16B H 0.6559(8) 0.5699(13) 0.7831(8) 0.0361(4) Uiso 1.000000 R
H16C H 0.6831(9) 0.7084(13) 0.7535(8) 0.0361(4) Uiso 1.000000 R
C17 C 0.54187(10) 0.51126(12) 0.66984(8) 0.0288(3) Uani 1.000000 .
H17A H 0.4808(10) 0.5090(13) 0.6393(8) 0.0432(5) Uiso 1.000000 R
H17B H 0.5411(9) 0.4647(13) 0.7231(8) 0.0432(5) Uiso 1.000000 R
H17C H 0.5805(10) 0.4642(14) 0.6346(9) 0.0432(5) Uiso 1.000000 R
C18 C 0.52141(10) 0.69652(14) 0.74123(8) 0.0339(4) Uani 1.000000 .
H18A H 0.5399(10) 0.7869(15) 0.7539(9) 0.0508(5) Uiso 1.000000 R
H18B H 0.5259(10) 0.6499(15) 0.7975(9) 0.0508(5) Uiso 1.000000 R
H18C H 0.4589(11) 0.6970(15) 0.7174(9) 0.0508(5) Uiso 1.000000 R
C19 C 0.48835(7) 0.77379(11) 0.54628(7) 0.0197(2) Uani 1.000000 .
C20 C 0.42495(9) 0.67873(14) 0.53514(10) 0.0317(3) Uani 1.000000 .
H20A H 0.4457(10) 0.6034(14) 0.5075(9) 0.0475(5) Uiso 1.000000 R
H20B H 0.3750(10) 0.7133(14) 0.4952(9) 0.0475(5) Uiso 1.000000 R
H20C H 0.4049(10) 0.6538(14) 0.5899(9) 0.0475(5) Uiso 1.000000 R
C21 C 0.45811(9) 0.87605(13) 0.59079(9) 0.0279(3) Uani 1.000000 .
H21A H 0.4384(9) 0.8504(13) 0.6451(8) 0.0418(4) Uiso 1.000000 R
H21B H 0.4075(9) 0.9134(13) 0.5540(8) 0.0418(4) Uiso 1.000000 R
H21C H 0.5016(10) 0.9430(14) 0.6013(8) 0.0418(4) Uiso 1.000000 R
C22 C 0.50561(9) 0.81525(13) 0.46609(7) 0.0248(3) Uani 1.000000 .
H22A H 0.5544(9) 0.8797(13) 0.4714(8) 0.0373(4) Uiso 1.000000 R
H22B H 0.4507(9) 0.8545(13) 0.4368(8) 0.0373(4) Uiso 1.000000 R
H22C H 0.5210(9) 0.7432(13) 0.4310(8) 0.0373(4) Uiso 1.000000 R

loop_
_atom_site_aniso_label
_atom_site_aniso_U_11
_atom_site_aniso_U_22
_atom_site_aniso_U_33
_atom_site_aniso_U_12
_atom_site_aniso_U_13
_atom_site_aniso_U_23
Ga1 0.01065(6) 0.00876(6) 0.00847(5) -0.00007(5) 0.00075(4) 0.00034(4)
S1 0.01365(14) 0.01266(13) 0.01469(12) -0.00260(11) 0.00481(10) -0.00231(10)
S2 0.01661(15) 0.01301(14) 0.01446(13) -0.00093(11) 0.00456(10) -0.00235(10)
P1 0.01333(15) 0.01161(14) 0.01425(13) -0.00168(12) 0.00524(10) -0.00062(10)
Si1 0.01470(16) 0.01055(15) 0.01308(14) -0.00197(12) 0.00342(11) -0.00040(11)
Si2 0.01518(16) 0.01233(15) 0.00874(13) -0.00044(12) 0.00101(11) 0.00041(11)
Si3 0.01510(17) 0.01553(16) 0.01513(15) 0.00073(13) -0.00386(12) 0.00027(12)
Si4 0.01459(16) 0.01050(15) 0.01463(14) 0.00108(13) 0.00085(11) 0.00033(11)
O1 0.0159(4) 0.0146(4) 0.0119(4) -0.0004(3) 0.0019(3) -0.0012(3)
O2 0.0195(5) 0.0144(4) 0.0292(4) 0.0010(4) 0.0035(4) 0.0030(3)
C1 0.0110(5) 0.0115(5) 0.0097(5) -0.0001(4) 0.0015(4) 0.0012(4)
C2 0.0307(8) 0.0145(6) 0.0255(7) -0.0001(6) 0.0049(5) 0.0047(5)
C3 0.0260(7) 0.0206(7) 0.0181(6) -0.0083(6) 0.0046(5) -0.0065(5)
C4 0.0153(6) 0.0224(7) 0.0270(6) -0.0041(5) 0.0059(5) -0.0041(5)
C5 0.0411(9) 0.0200(7) 0.0130(6) -0.0014(6) 0.0011(5) 0.0033(5)
C6 0.0185(6) 0.0183(6) 0.0187(6) 0.0001(5) 0.0047(5) -0.0032(5)
C7 0.0183(6) 0.0238(7) 0.0162(6) -0.0048(5) -0.0009(5) -0.0031(5)
C8 0.0135(6) 0.0112(5) 0.0138(5) 0.0004(4) -0.0011(4) 0.0008(4)
C9 0.0274(8) 0.0488(10) 0.0136(6) 0.0012(7) -0.0023(5) -0.0003(6)
C10 0.0293(8) 0.0254(8) 0.0277(7) -0.0101(6) -0.0057(6) -0.0008(6)
C11 0.0329(9) 0.0263(8) 0.0378(8) 0.0113(7) -0.0176(7) -0.0019(6)
C12 0.0216(7) 0.0198(7) 0.0378(8) 0.0065(6) 0.0015(6) -0.0043(6)
C13 0.0343(8) 0.0167(6) 0.0196(6) 0.0007(6) 0.0057(5) 0.0048(5)
C14 0.0223(7) 0.0161(6) 0.0177(6) -0.0016(5) 0.0020(5) -0.0030(5)
C15 0.0262(7) 0.0183(6) 0.0182(6) -0.0031(5) 0.0114(5) 0.0009(4)
C16 0.0359(8) 0.0224(7) 0.0144(6) -0.0019(6) 0.0050(5) 0.0033(5)
C17 0.0375(9) 0.0207(7) 0.0301(7) -0.0089(6) 0.0114(6) 0.0048(6)
C18 0.0437(10) 0.0351(9) 0.0281(7) 0.0015(8) 0.0242(7) 0.0016(6)
C19 0.0131(6) 0.0190(6) 0.0272(6) -0.0004(5) 0.0032(5) -0.0001(5)
C20 0.0175(7) 0.0305(8) 0.0460(9) -0.0065(6) 0.0007(6) -0.0021(7)
C21 0.0198(7) 0.0255(7) 0.0396(8) 0.0052(6) 0.0088(6) -0.0009(6)
C22 0.0217(7) 0.0263(7) 0.0253(6) 0.0024(6) -0.0014(5) 0.0030(5)

loop_
_atom_type_symbol
_atom_type_scat_dispersion_real
_atom_type_scat_dispersion_imag
_atom_type_scat_source
_atom_type_scat_dispersion_source
C 0.00313 0.00162 'NoSpherA2: Chem.Sci. 2021, DOI:10.1039/D0SC05526C' 'Brennan, Cowan, Rev. Sci. Instrum., 1992, 63, 850'
Ga 0.23696 1.61810 'NoSpherA2: Chem.Sci. 2021, DOI:10.1039/D0SC05526C' 'Brennan, Cowan, Rev. Sci. Instrum., 1992, 63, 850'
H 0.00000 0.00000 'NoSpherA2: Chem.Sci. 2021, DOI:10.1039/D0SC05526C' 'Brennan, Cowan, Rev. Sci. Instrum., 1992, 63, 850'
O 0.01085 0.00610 'NoSpherA2: Chem.Sci. 2021, DOI:10.1039/D0SC05526C' 'Brennan, Cowan, Rev. Sci. Instrum., 1992, 63, 850'
P 0.10265 0.09519 'NoSpherA2: Chem.Sci. 2021, DOI:10.1039/D0SC05526C' 'Brennan, Cowan, Rev. Sci. Instrum., 1992, 63, 850'
S 0.12485 0.12449 'NoSpherA2: Chem.Sci. 2021, DOI:10.1039/D0SC05526C' 'Brennan, Cowan, Rev. Sci. Instrum., 1992, 63, 850'
Si 0.08275 0.07119 'NoSpherA2: Chem.Sci. 2021, DOI:10.1039/D0SC05526C' 'Brennan, Cowan, Rev. Sci. Instrum., 1992, 63, 850'

loop_
_exptl_crystal_face_index_h
_exptl_crystal_face_index_k
_exptl_crystal_face_index_l
_exptl_crystal_face_perp_dist
1 0 -2 0.0663
-2 -1 2 0.0346
-1 0 1 0.0346
1 0 -1 0.0514
-2 -2 -1 0.0848
-1 1 2 0.0996
2 0 -1 0.0669
-2 0 1 0.0430
-2 1 2 0.0607
1 1 1 0.1578
2 -1 -1 0.0802
-2 1 1 0.0779
-1 1 1 0.0771
-1 2 1 0.0852
1 0 2 0.1256
-1 0 -2 0.1056
1 -2 -1 0.0661
1 2 -1 0.0873
-1 0 2 0.0686

loop_
_geom_angle_atom_site_label_1
_geom_angle_atom_site_label_2
_geom_angle_atom_site_label_3
_geom_angle
_geom_angle_site_symmetry_1
_geom_angle_site_symmetry_3
_geom_angle_publ_flag
O1 Ga1 S1 89.30(2) . . ?
C1 Ga1 S1 106.81(3) . . ?
C1 Ga1 O1 107.85(4) . . ?
C8 Ga1 S1 110.22(3) . . ?
C8 Ga1 O1 108.78(4) . . ?
C8 Ga1 C1 127.26(5) . . ?
P1 S1 Ga1 102.226(14) . . ?
O1 S2 P1 95.64(3) . . ?
O2 S2 P1 103.60(4) . . ?
O2 S2 O1 111.83(5) . . ?
S2 P1 S1 105.622(16) . . ?
C15 P1 S1 108.87(4) . . ?
C15 P1 S2 106.92(4) . . ?
C19 P1 S1 111.70(4) . . ?
C19 P1 S2 107.73(4) . . ?
C19 P1 C15 115.43(6) . . ?
C2 Si1 C1 111.67(6) . . ?
C3 Si1 C1 113.82(5) . . ?
C3 Si1 C2 103.27(6) . . ?
C4 Si1 C1 110.36(6) . . ?
C4 Si1 C2 108.14(6) . . ?
C4 Si1 C3 109.25(6) . . ?
C5 Si2 C1 113.92(5) . . ?
C6 Si2 C1 111.92(5) . . ?
C6 Si2 C5 105.61(6) . . ?
C7 Si2 C1 110.57(5) . . ?
C7 Si2 C5 104.84(6) . . ?
C7 Si2 C6 109.61(6) . . ?
C9 Si3 C8 115.64(6) . . ?
C10 Si3 C8 108.62(6) . . ?
C10 Si3 C9 109.51(7) . . ?
C11 Si3 C8 113.45(6) . . ?
C11 Si3 C9 104.61(7) . . ?
C11 Si3 C10 104.38(8) . . ?
C12 Si4 C8 111.98(6) . . ?
C13 Si4 C8 112.56(6) . . ?
C13 Si4 C12 108.26(7) . . ?
C14 Si4 C8 113.45(5) . . ?
C14 Si4 C12 102.65(6) . . ?
C14 Si4 C13 107.33(6) . . ?
S2 O1 Ga1 128.70(5) . . ?
Si1 C1 Ga1 114.55(5) . . ?
Si2 C1 Ga1 113.98(6) . . ?
Si2 C1 Si1 114.51(5) . . ?
H1 C1 Ga1 102.1(6) . . ?
H1 C1 Si1 104.7(7) . . ?
H1 C1 Si2 105.2(6) . . ?
H2A C2 Si1 114.3(8) . . ?
H2B C2 Si1 110.9(8) . . ?
H2B C2 H2A 107.4(10) . . ?
H2C C2 Si1 110.3(8) . . ?
H2C C2 H2A 105.7(11) . . ?
H2C C2 H2B 108.0(11) . . ?
H3A C3 Si1 109.5(7) . . ?
H3B C3 Si1 110.4(7) . . ?
H3B C3 H3A 110.0(11) . . ?
H3C C3 Si1 114.4(7) . . ?
H3C C3 H3A 105.0(10) . . ?
H3C C3 H3B 107.4(10) . . ?
H4A C4 Si1 112.2(8) . . ?
H4B C4 Si1 110.8(8) . . ?
H4B C4 H4A 107.8(10) . . ?
H4C C4 Si1 112.1(8) . . ?
H4C C4 H4A 106.8(11) . . ?
H4C C4 H4B 106.8(10) . . ?
H5A C5 Si2 111.5(8) . . ?
H5B C5 Si2 107.9(8) . . ?
H5B C5 H5A 107.9(11) . . ?
H5C C5 Si2 113.9(8) . . ?
H5C C5 H5A 106.8(11) . . ?
H5C C5 H5B 108.7(11) . . ?
H6A C6 Si2 111.5(8) . . ?
H6B C6 Si2 112.2(7) . . ?
H6B C6 H6A 107.0(10) . . ?
H6C C6 Si2 114.7(7) . . ?
H6C C6 H6A 104.4(10) . . ?
H6C C6 H6B 106.4(10) . . ?
H7A C7 Si2 113.2(7) . . ?
H7B C7 Si2 110.4(7) . . ?
H7B C7 H7A 109.4(10) . . ?
H7C C7 Si2 111.8(8) . . ?
H7C C7 H7A 106.5(10) . . ?
H7C C7 H7B 105.1(10) . . ?
Si3 C8 Ga1 115.83(6) . . ?
Si4 C8 Ga1 115.31(6) . . ?
Si4 C8 Si3 115.79(6) . . ?
H8 C8 Ga1 100.6(7) . . ?
H8 C8 Si3 102.3(6) . . ?
H8 C8 Si4 103.8(7) . . ?
H9A C9 Si3 112.8(8) . . ?
H9B C9 Si3 109.5(8) . . ?
H9B C9 H9A 108.2(12) . . ?
H9C C9 Si3 112.1(8) . . ?
H9C C9 H9A 108.5(12) . . ?
H9C C9 H9B 105.3(11) . . ?
H10A C10 Si3 112.8(8) . . ?
H10B C10 Si3 110.3(8) . . ?
H10B C10 H10A 108.1(12) . . ?
H10C C10 Si3 114.6(8) . . ?
H10C C10 H10A 104.2(11) . . ?
H10C C10 H10B 106.3(11) . . ?
H11A C11 Si3 111.3(9) . . ?
H11B C11 Si3 108.2(9) . . ?
H11B C11 H11A 107.0(12) . . ?
H11C C11 Si3 113.9(9) . . ?
H11C C11 H11A 108.1(12) . . ?
H11C C11 H11B 108.0(12) . . ?
H12A C12 Si4 111.3(8) . . ?
H12B C12 Si4 109.4(8) . . ?
H12B C12 H12A 103.8(11) . . ?
H12C C12 Si4 113.7(8) . . ?
H12C C12 H12A 107.8(12) . . ?
H12C C12 H12B 110.4(11) . . ?
H13A C13 Si4 112.4(8) . . ?
H13B C13 Si4 111.0(8) . . ?
H13B C13 H13A 106.9(11) . . ?
H13C C13 Si4 110.5(8) . . ?
H13C C13 H13A 108.2(10) . . ?
H13C C13 H13B 107.7(11) . . ?
H14A C14 Si4 114.5(7) . . ?
H14B C14 Si4 107.9(7) . . ?
H14B C14 H14A 107.9(11) . . ?
H14C C14 Si4 113.5(7) . . ?
H14C C14 H14A 107.2(10) . . ?
H14C C14 H14B 105.3(10) . . ?
C16 C15 P1 105.85(8) . . ?
C17 C15 P1 110.93(8) . . ?
C17 C15 C16 108.79(11) . . ?
C18 C15 P1 111.57(9) . . ?
C18 C15 C16 108.96(11) . . ?
C18 C15 C17 110.58(12) . . ?
H16A C16 C15 111.8(7) . . ?
H16B C16 C15 107.6(8) . . ?
H16B C16 H16A 108.9(11) . . ?
H16C C16 C15 112.1(8) . . ?
H16C C16 H16A 107.9(11) . . ?
H16C C16 H16B 108.5(10) . . ?
H17A C17 C15 114.3(8) . . ?
H17B C17 C15 108.4(8) . . ?
H17B C17 H17A 106.5(11) . . ?
H17C C17 C15 111.1(8) . . ?
H17C C17 H17A 108.3(11) . . ?
H17C C17 H17B 107.9(11) . . ?
H18A C18 C15 113.3(9) . . ?
H18B C18 C15 107.9(9) . . ?
H18B C18 H18A 107.5(12) . . ?
H18C C18 C15 113.3(9) . . ?
H18C C18 H18A 107.9(13) . . ?
H18C C18 H18B 106.6(12) . . ?
C20 C19 P1 110.72(9) . . ?
C21 C19 P1 110.55(9) . . ?
C21 C19 C20 109.83(11) . . ?
C22 C19 P1 107.30(9) . . ?
C22 C19 C20 109.05(11) . . ?
C22 C19 C21 109.34(11) . . ?
H20A C20 C19 111.8(9) . . ?
H20B C20 C19 106.7(9) . . ?
H20B C20 H20A 106.6(12) . . ?
H20C C20 C19 112.1(8) . . ?
H20C C20 H20A 109.4(12) . . ?
H20C C20 H20B 110.0(12) . . ?
H21A C21 C19 112.9(8) . . ?
H21B C21 C19 107.6(8) . . ?
H21B C21 H21A 107.8(11) . . ?
H21C C21 C19 112.0(8) . . ?
H21C C21 H21A 109.7(11) . . ?
H21C C21 H21B 106.5(11) . . ?
H22A C22 C19 111.5(7) . . ?
H22B C22 C19 107.1(8) . . ?
H22B C22 H22A 109.7(11) . . ?
H22C C22 C19 111.0(8) . . ?
H22C C22 H22A 109.2(11) . . ?
H22C C22 H22B 108.2(11) . . ?

loop_
_geom_bond_atom_site_label_1
_geom_bond_atom_site_label_2
_geom_bond_distance
_geom_bond_site_symmetry_2
_geom_bond_publ_flag
Ga1 S1 2.4512(3) . ?
Ga1 O1 1.9651(7) . ?
Ga1 C1 1.9939(10) . ?
Ga1 C8 1.9996(11) . ?
S1 P1 2.0069(4) . ?
S2 P1 2.3161(4) . ?
S2 O1 1.5294(8) . ?
S2 O2 1.4679(8) . ?
P1 C15 1.8677(11) . ?
P1 C19 1.8667(13) . ?
Si1 C1 1.8808(11) . ?
Si1 C2 1.8789(13) . ?
Si1 C3 1.8776(12) . ?
Si1 C4 1.8777(13) . ?
Si2 C1 1.8829(10) . ?
Si2 C5 1.8779(12) . ?
Si2 C6 1.8779(13) . ?
Si2 C7 1.8819(13) . ?
Si3 C8 1.8945(11) . ?
Si3 C9 1.8691(14) . ?
Si3 C10 1.8730(15) . ?
Si3 C11 1.8833(14) . ?
Si4 C8 1.8879(12) . ?
Si4 C12 1.8851(14) . ?
Si4 C13 1.8734(13) . ?
Si4 C14 1.8753(12) . ?
C1 H1 1.099(12) . ?
C2 H2A 1.075(14) . ?
C2 H2B 1.087(15) . ?
C2 H2C 1.083(15) . ?
C3 H3A 1.111(15) . ?
C3 H3B 1.060(15) . ?
C3 H3C 1.073(14) . ?
C4 H4A 1.089(15) . ?
C4 H4B 1.080(15) . ?
C4 H4C 1.078(13) . ?
C5 H5A 1.070(15) . ?
C5 H5B 1.101(15) . ?
C5 H5C 1.098(16) . ?
C6 H6A 1.076(14) . ?
C6 H6B 1.062(13) . ?
C6 H6C 1.082(13) . ?
C7 H7A 1.087(14) . ?
C7 H7B 1.088(13) . ?
C7 H7C 1.096(15) . ?
C8 H8 1.125(12) . ?
C9 H9A 1.095(17) . ?
C9 H9B 1.085(16) . ?
C9 H9C 1.105(17) . ?
C10 H10A 1.090(16) . ?
C10 H10B 1.074(15) . ?
C10 H10C 1.105(16) . ?
C11 H11A 1.088(17) . ?
C11 H11B 1.087(16) . ?
C11 H11C 1.121(17) . ?
C12 H12A 1.072(15) . ?
C12 H12B 1.120(16) . ?
C12 H12C 1.058(14) . ?
C13 H13A 1.085(14) . ?
C13 H13B 1.094(15) . ?
C13 H13C 1.079(15) . ?
C14 H14A 1.083(14) . ?
C14 H14B 1.090(14) . ?
C14 H14C 1.072(13) . ?
C15 C16 1.5390(19) . ?
C15 C17 1.5373(18) . ?
C15 C18 1.5348(18) . ?
C16 H16A 1.118(15) . ?
C16 H16B 1.070(14) . ?
C16 H16C 1.105(15) . ?
C17 H17A 1.100(16) . ?
C17 H17B 1.072(15) . ?
C17 H17C 1.100(16) . ?
C18 H18A 1.107(17) . ?
C18 H18B 1.110(16) . ?
C18 H18C 1.086(17) . ?
C19 C20 1.5342(19) . ?
C19 C21 1.5397(18) . ?
C19 C22 1.5376(17) . ?
C20 H20A 1.077(16) . ?
C20 H20B 1.097(16) . ?
C20 H20C 1.090(16) . ?
C21 H21A 1.084(15) . ?
C21 H21B 1.090(15) . ?
C21 H21C 1.070(16) . ?
C22 H22A 1.109(16) . ?
C22 H22B 1.099(15) . ?
C22 H22C 1.086(15) . ?

loop_
_geom_torsion_atom_site_label_1
_geom_torsion_atom_site_label_2
_geom_torsion_atom_site_label_3
_geom_torsion_atom_site_label_4
_geom_torsion
_geom_torsion_site_symmetry_1
_geom_torsion_site_symmetry_2
_geom_torsion_site_symmetry_3
_geom_torsion_site_symmetry_4
_geom_torsion_publ_flag
Ga1 O1 S2 P1 50.90(6) . . . . ?
Ga1 O1 S2 O2 -56.21(7) . . . . ?

loop_
_exptl_oxdiff_crystal_face_indexfrac_h
_exptl_oxdiff_crystal_face_indexfrac_k
_exptl_oxdiff_crystal_face_indexfrac_l
_exptl_oxdiff_crystal_face_x
_exptl_oxdiff_crystal_face_y
_exptl_oxdiff_crystal_face_z
1.0000 0.0000 -2.0000 0.0114 0.0666 0.0555
-2.0000 -1.0000 2.0000 -0.0061 -0.1251 -0.0099
-1.0000 -0.0000 1.0000 0.0107 -0.0465 -0.0271
1.0000 0.0000 -1.0000 -0.0107 0.0465 0.0271
-2.0000 -2.0000 -1.0000 0.0327 -0.0970 0.1195
-1.0000 1.0000 2.0000 0.0161 -0.0344 -0.0997
2.0000 0.0000 -1.0000 -0.0436 0.0729 0.0258
-2.0000 -0.0000 1.0000 0.0436 -0.0729 -0.0258
-2.0000 1.0000 2.0000 0.0490 -0.0608 -0.0984
1.0000 1.0000 1.0000 -0.0274 0.0384 -0.0739
2.0000 -1.0000 -1.0000 -0.0711 0.0407 0.0700
-2.0000 1.0000 1.0000 0.0711 -0.0407 -0.0700
-1.0000 1.0000 1.0000 0.0383 -0.0143 -0.0713
-1.0000 2.0000 1.0000 0.0658 0.0178 -0.1156
1.0000 0.0000 2.0000 -0.0771 -0.0138 -0.0581
-1.0000 -0.0000 -2.0000 0.0771 0.0138 0.0581
1.0000 -2.0000 -1.0000 -0.0658 -0.0178 0.1156
1.0000 2.0000 -1.0000 0.0444 0.1108 -0.0614
-1.0000 -0.0000 2.0000 -0.0114 -0.0666 -0.0555
